data_1512975
loop_
_publ_author_name
'De-Yun Ma'
'Kuan Lu'
'Liang Qin'
'Hai-Fu Guo'
'Xiong-Yi Peng'
'Jian-Qiang Liu'

_publ_section_title
;
 Syntheses, crystal structures, substituents steric effect, luminescent
 and moisture-stability studies of three two-dimensional zinc-organic
 frameworks
;
_journal_name_full
;
Inorganica Chimica Acta
;
_journal_page_first 84
_journal_page_last 91
_journal_paper_doi 10.1016/j.ica.2012.10.006
_journal_volume 396
_journal_year 2013
_chemical_formula_moiety 'C36 H38 N2 O14 Zn3'
_chemical_formula_sum 'C36 H38 N2 O14 Zn3'
_chemical_formula_weight 918.79
_space_group_IT_number 15
_symmetry_cell_setting monoclinic
_symmetry_space_group_name_Hall '-C 2yc'
_symmetry_space_group_name_H-M 'C 1 2/c 1'
_atom_sites_solution_hydrogens geom
_atom_sites_solution_primary direct
_atom_sites_solution_secondary difmap
_cell_angle_alpha 90.00
_cell_angle_beta 105.226(2)
_cell_angle_gamma 90.00
_cell_formula_units_Z 4
_cell_length_a 23.719(2)
_cell_length_b 10.7570(9)
_cell_length_c 16.0846(13)
_cell_measurement_reflns_used 5300
_cell_measurement_temperature 296(2)
_cell_measurement_theta_max 28.00
_cell_measurement_theta_min 1.26
_cell_volume 3959.9(6)
_computing_cell_refinement 'SAINT (Bruker, 2004)'
_computing_data_collection 'APEX-II (Bruker, 2004)'
_computing_data_reduction SAINT
_computing_molecular_graphics 'SHELXTL-XP (Bruker, 2004)'
_computing_publication_material 'SHELXTL (Bruker, 2004)'
_computing_structure_refinement 'SHELXL-97 (Sheldrick, 1997)'
_computing_structure_solution 'SHELXS-97 (Sheldrick, 1997)'
_diffrn_ambient_temperature 296(2)
_diffrn_measured_fraction_theta_full 0.990
_diffrn_measured_fraction_theta_max 0.990
_diffrn_measurement_device_type 'Bruker APEX-II area-detector diffractometer'
_diffrn_measurement_method '\f and \w scan'
_diffrn_radiation_monochromator graphite
_diffrn_radiation_source 'fine-focus sealed tube'
_diffrn_radiation_type MoK\a
_diffrn_radiation_wavelength 0.71073
_diffrn_reflns_av_R_equivalents 0.0322
_diffrn_reflns_av_sigmaI/netI 0.0400
_diffrn_reflns_limit_h_max 28
_diffrn_reflns_limit_h_min -24
_diffrn_reflns_limit_k_max 12
_diffrn_reflns_limit_k_min -12
_diffrn_reflns_limit_l_max 19
_diffrn_reflns_limit_l_min -19
_diffrn_reflns_number 10793
_diffrn_reflns_theta_full 25.20
_diffrn_reflns_theta_max 25.20
_diffrn_reflns_theta_min 1.78
_diffrn_standards_number 0
_exptl_absorpt_coefficient_mu 1.870
_exptl_absorpt_correction_T_max 0.687
_exptl_absorpt_correction_T_min 0.568
_exptl_absorpt_correction_type multi-scan
_exptl_absorpt_process_details 'SADABS (Sheldrick, 1996)'
_exptl_crystal_colour colorless
_exptl_crystal_density_diffrn 1.541
_exptl_crystal_density_method 'not measured'
_exptl_crystal_description block
_exptl_crystal_F_000 1880
_exptl_crystal_size_max 0.32
_exptl_crystal_size_mid 0.27
_exptl_crystal_size_min 0.21
_refine_diff_density_max 0.613
_refine_diff_density_min -0.398
_refine_diff_density_rms 0.072
_refine_ls_extinction_method none
_refine_ls_goodness_of_fit_ref 1.039
_refine_ls_hydrogen_treatment constr
_refine_ls_matrix_type full
_refine_ls_number_parameters 255
_refine_ls_number_reflns 3534
_refine_ls_number_restraints 0
_refine_ls_restrained_S_all 1.039
_refine_ls_R_factor_all 0.0507
_refine_ls_R_factor_gt 0.0348
_refine_ls_shift/su_max 0.000
_refine_ls_shift/su_mean 0.000
_refine_ls_structure_factor_coef Fsqd
_refine_ls_weighting_details 'calc w=1/[\s^2^(Fo^2^)+(0.0547P)^2^+2.5853P] where P=(Fo^2^+2Fc^2^)/3'
_refine_ls_weighting_scheme calc
_refine_ls_wR_factor_gt 0.0885
_refine_ls_wR_factor_ref 0.1007
_reflns_number_gt 2780
_reflns_number_total 3534
_reflns_threshold_expression >2sigma(I)
_cod_data_source_file ICA-2013-396-84-91-1.cif
_cod_data_source_block 1
_cod_depositor_comments
;
The following automatic conversions were performed:

data name '_iucr_refine_instruction_details' was replaced with
'_iucr_refine_instructions_details' as specified in the replacement
file 'data/replacement-values/replacement_tags.lst'.

Automatic conversion script
Id: cif_correct_tags 9268 2022-04-12 08:56:07Z antanas 
;
_cod_original_sg_symbol_Hall '-C 2yc '
_cod_original_sg_symbol_H-M 'C 2/c '
_cod_database_code 1512975

loop_
_symmetry_equiv_pos_as_xyz
'x, y, z'
'-x, y, -z+1/2'
'x+1/2, y+1/2, z'
'-x+1/2, y+1/2, -z+1/2'
'-x, -y, -z'
'x, -y, z-1/2'
'-x+1/2, -y+1/2, -z'
'x+1/2, -y+1/2, z-1/2'

loop_
_atom_site_label
_atom_site_type_symbol
_atom_site_fract_x
_atom_site_fract_y
_atom_site_fract_z
_atom_site_U_iso_or_equiv
_atom_site_adp_type
_atom_site_occupancy
_atom_site_symmetry_multiplicity
_atom_site_calc_flag
_atom_site_refinement_flags
C1 C 0.14942(14) 0.0782(3) 0.2611(2) 0.0378(8) Uani 1 1 d .
C2 C 0.19622(16) 0.0400(4) 0.2291(2) 0.0481(10) Uani 1 1 d .
C3 C 0.18523(15) -0.0489(3) 0.1660(2) 0.0463(9) Uani 1 1 d .
H3 H 0.2164 -0.0775 0.1463 0.056 Uiso 1 1 calc R
C4 C 0.13076(15) -0.0986(3) 0.1301(2) 0.0384(8) Uani 1 1 d .
C5 C 0.08311(15) -0.0576(4) 0.1588(2) 0.0460(9) Uani 1 1 d .
C6 C 0.09418(16) 0.0304(3) 0.2233(2) 0.0446(9) Uani 1 1 d .
H6 H 0.0629 0.0594 0.2427 0.054 Uiso 1 1 calc R
C7 C 0.15665(16) 0.1690(3) 0.3334(2) 0.0394(8) Uani 1 1 d .
C8 C 0.12724(17) -0.1944(3) 0.0597(2) 0.0432(9) Uani 1 1 d .
C9 C 0.25736(17) 0.0934(6) 0.2607(4) 0.093(2) Uani 1 1 d .
H9A H 0.2793 0.0747 0.2200 0.140 Uiso 1 1 calc R
H9B H 0.2764 0.0575 0.3155 0.140 Uiso 1 1 calc R
H9C H 0.2550 0.1819 0.2667 0.140 Uiso 1 1 calc R
C10 C 0.02114(18) -0.1040(5) 0.1249(4) 0.0867(18) Uani 1 1 d .
H10A H -0.0045 -0.0555 0.1493 0.130 Uiso 1 1 calc R
H10B H 0.0191 -0.1897 0.1406 0.130 Uiso 1 1 calc R
H10C H 0.0095 -0.0963 0.0633 0.130 Uiso 1 1 calc R
C11 C 0.22072(15) 0.6375(3) 0.4779(2) 0.0379(8) Uani 1 1 d .
C12 C 0.19138(16) 0.7488(3) 0.4489(3) 0.0497(10) Uani 1 1 d .
C13 C 0.27774(16) 0.6416(3) 0.5278(3) 0.0471(10) Uani 1 1 d .
H13 H 0.2964 0.5669 0.5468 0.057 Uiso 1 1 calc R
C14 C 0.19319(15) 0.5105(3) 0.4597(2) 0.0380(8) Uani 1 1 d .
C15 C 0.1302(2) 0.7547(4) 0.3897(4) 0.096(2) Uani 1 1 d .
H15A H 0.1178 0.8398 0.3820 0.144 Uiso 1 1 calc R
H15B H 0.1040 0.7090 0.4148 0.144 Uiso 1 1 calc R
H15C H 0.1300 0.7192 0.3349 0.144 Uiso 1 1 calc R
C16 C -0.02294(19) 0.3560(4) 0.3831(3) 0.0628(12) Uani 1 1 d .
H16 H -0.0203 0.2783 0.4093 0.075 Uiso 1 1 calc R
C17 C -0.1257(2) 0.3431(6) 0.3680(4) 0.101(2) Uani 1 1 d .
H17A H -0.1167 0.2582 0.3846 0.151 Uiso 1 1 calc R
H17B H -0.1558 0.3456 0.3148 0.151 Uiso 1 1 calc R
H17C H -0.1392 0.3847 0.4120 0.151 Uiso 1 1 calc R
C18 C -0.0802(3) 0.5204(6) 0.3097(5) 0.128(3) Uani 1 1 d .
H18A H -0.0423 0.5500 0.3080 0.191 Uiso 1 1 calc R
H18B H -0.0987 0.5809 0.3376 0.191 Uiso 1 1 calc R
H18C H -0.1037 0.5069 0.2520 0.191 Uiso 1 1 calc R
N1 N -0.07392(14) 0.4047(4) 0.3571(2) 0.0625(10) Uani 1 1 d .
O1 O 0.11321(12) 0.2352(2) 0.33464(17) 0.0513(7) Uani 1 1 d .
O2 O 0.20453(12) 0.1671(3) 0.38906(18) 0.0604(8) Uani 1 1 d .
O3 O 0.17247(12) -0.2403(2) 0.04845(19) 0.0539(7) Uani 1 1 d .
O4 O 0.07824(13) -0.2273(3) 0.0138(2) 0.0664(9) Uani 1 1 d .
O5 O 0.22586(11) 0.4234(2) 0.45373(19) 0.0547(7) Uani 1 1 d .
O6 O 0.13973(11) 0.4996(2) 0.45065(18) 0.0501(7) Uani 1 1 d .
O7 O 0.02296(11) 0.4039(3) 0.3761(2) 0.0624(8) Uani 1 1 d .
Zn1 Zn 0.103372(16) 0.33716(3) 0.42860(2) 0.03395(14) Uani 1 1 d .
Zn2 Zn 0.2500 0.2500 0.5000 0.03124(16) Uani 1 2 d S

loop_
_atom_site_aniso_label
_atom_site_aniso_U_11
_atom_site_aniso_U_22
_atom_site_aniso_U_33
_atom_site_aniso_U_23
_atom_site_aniso_U_13
_atom_site_aniso_U_12
C1 0.0409(19) 0.0398(18) 0.0298(18) -0.0040(16) 0.0044(15) -0.0017(15)
C2 0.0364(19) 0.062(2) 0.042(2) -0.0138(19) 0.0046(16) -0.0013(16)
C3 0.040(2) 0.060(2) 0.039(2) -0.0159(19) 0.0103(16) 0.0059(17)
C4 0.0418(19) 0.0429(19) 0.0312(19) -0.0079(16) 0.0110(15) -0.0007(15)
C5 0.040(2) 0.054(2) 0.043(2) -0.0148(18) 0.0104(17) -0.0108(16)
C6 0.043(2) 0.048(2) 0.047(2) -0.0111(18) 0.0186(17) -0.0020(16)
C7 0.048(2) 0.0395(19) 0.0306(19) -0.0051(16) 0.0101(16) -0.0059(16)
C8 0.053(2) 0.042(2) 0.035(2) -0.0003(17) 0.0135(18) -0.0035(17)
C9 0.033(2) 0.144(5) 0.100(4) -0.068(4) 0.013(2) -0.013(3)
C10 0.044(2) 0.116(4) 0.104(4) -0.066(4) 0.025(3) -0.025(3)
C11 0.042(2) 0.0245(17) 0.047(2) 0.0036(15) 0.0120(17) 0.0038(13)
C12 0.045(2) 0.0300(18) 0.066(3) 0.0093(18) 0.0003(19) 0.0016(15)
C13 0.048(2) 0.0225(17) 0.067(3) 0.0070(17) 0.0073(19) 0.0058(15)
C14 0.050(2) 0.0223(16) 0.042(2) 0.0057(15) 0.0127(17) 0.0055(15)
C15 0.055(3) 0.045(3) 0.154(6) 0.028(3) -0.032(3) -0.003(2)
C16 0.054(3) 0.061(3) 0.073(3) 0.008(2) 0.014(2) 0.007(2)
C17 0.055(3) 0.139(5) 0.116(5) -0.046(4) 0.036(3) -0.020(3)
C18 0.071(4) 0.105(5) 0.199(8) 0.041(5) 0.022(4) 0.039(3)
N1 0.0434(19) 0.076(2) 0.066(2) -0.016(2) 0.0105(17) 0.0070(18)
O1 0.0525(16) 0.0523(15) 0.0436(16) -0.0150(13) 0.0031(12) 0.0099(12)
O2 0.0563(17) 0.0703(19) 0.0466(17) -0.0266(15) -0.0008(14) 0.0034(14)
O3 0.0571(17) 0.0485(15) 0.0620(19) -0.0137(13) 0.0264(14) 0.0035(12)
O4 0.0552(18) 0.079(2) 0.061(2) -0.0371(17) 0.0079(15) -0.0072(15)
O5 0.0643(17) 0.0244(12) 0.083(2) 0.0072(13) 0.0324(15) 0.0028(12)
O6 0.0456(16) 0.0293(12) 0.0702(19) -0.0017(12) 0.0062(13) 0.0002(11)
O7 0.0413(15) 0.0641(18) 0.078(2) 0.0237(16) 0.0091(14) 0.0099(13)
Zn1 0.0366(2) 0.0289(2) 0.0355(2) 0.00166(16) 0.00816(17) 0.00176(15)
Zn2 0.0345(3) 0.0229(3) 0.0321(3) -0.0013(2) 0.0012(2) 0.0001(2)

loop_
_atom_type_symbol
_atom_type_description
_atom_type_scat_dispersion_real
_atom_type_scat_dispersion_imag
_atom_type_scat_source
C C 0.0033 0.0016 'International Tables Vol C Tables 4.2.6.8 and 6.1.1.4'
H H 0.0000 0.0000 'International Tables Vol C Tables 4.2.6.8 and 6.1.1.4'
N N 0.0061 0.0033 'International Tables Vol C Tables 4.2.6.8 and 6.1.1.4'
O O 0.0106 0.0060 'International Tables Vol C Tables 4.2.6.8 and 6.1.1.4'
Zn Zn 0.2839 1.4301 'International Tables Vol C Tables 4.2.6.8 and 6.1.1.4'

loop_
_geom_angle_atom_site_label_1
_geom_angle_atom_site_label_2
_geom_angle_atom_site_label_3
_geom_angle
_geom_angle_site_symmetry_1
_geom_angle_site_symmetry_3
C6 C1 C2 118.5(3) . .
C6 C1 C7 119.0(3) . .
C2 C1 C7 122.5(3) . .
C3 C2 C1 117.5(3) . .
C3 C2 C9 119.5(3) . .
C1 C2 C9 122.9(3) . .
C2 C3 C4 123.9(3) . .
C2 C3 H3 118.1 . .
C4 C3 H3 118.1 . .
C3 C4 C5 119.3(3) . .
C3 C4 C8 116.0(3) . .
C5 C4 C8 124.7(3) . .
C6 C5 C4 117.0(3) . .
C6 C5 C10 118.3(3) . .
C4 C5 C10 124.7(3) . .
C5 C6 C1 123.7(3) . .
C5 C6 H6 118.1 . .
C1 C6 H6 118.1 . .
O2 C7 O1 126.4(3) . .
O2 C7 C1 116.4(3) . .
O1 C7 C1 117.1(3) . .
O3 C8 O4 120.5(4) . .
O3 C8 C4 120.0(3) . .
O4 C8 C4 119.5(3) . .
O3 C8 Zn1 69.6(2) . 6
O4 C8 Zn1 51.14(19) . 6
C4 C8 Zn1 169.5(3) . 6
C2 C9 H9A 109.5 . .
C2 C9 H9B 109.5 . .
H9A C9 H9B 109.5 . .
C2 C9 H9C 109.5 . .
H9A C9 H9C 109.5 . .
H9B C9 H9C 109.5 . .
C5 C10 H10A 109.5 . .
C5 C10 H10B 109.5 . .
H10A C10 H10B 109.5 . .
C5 C10 H10C 109.5 . .
H10A C10 H10C 109.5 . .
H10B C10 H10C 109.5 . .
C13 C11 C12 119.4(3) . .
C13 C11 C14 116.8(3) . .
C12 C11 C14 123.8(3) . .
C13 C12 C11 117.1(3) 7_566 .
C13 C12 C15 119.1(3) 7_566 .
C11 C12 C15 123.7(3) . .
C11 C13 C12 123.5(3) . 7_566
C11 C13 H13 118.2 . .
C12 C13 H13 118.2 7_566 .
O5 C14 O6 124.1(3) . .
O5 C14 C11 117.0(3) . .
O6 C14 C11 118.9(3) . .
C12 C15 H15A 109.5 . .
C12 C15 H15B 109.5 . .
H15A C15 H15B 109.5 . .
C12 C15 H15C 109.5 . .
H15A C15 H15C 109.5 . .
H15B C15 H15C 109.5 . .
O7 C16 N1 125.3(4) . .
O7 C16 H16 117.4 . .
N1 C16 H16 117.4 . .
N1 C17 H17A 109.5 . .
N1 C17 H17B 109.5 . .
H17A C17 H17B 109.5 . .
N1 C17 H17C 109.5 . .
H17A C17 H17C 109.5 . .
H17B C17 H17C 109.5 . .
N1 C18 H18A 109.5 . .
N1 C18 H18B 109.5 . .
H18A C18 H18B 109.5 . .
N1 C18 H18C 109.5 . .
H18A C18 H18C 109.5 . .
H18B C18 H18C 109.5 . .
C16 N1 C17 122.1(5) . .
C16 N1 C18 118.7(4) . .
C17 N1 C18 119.0(4) . .
C7 O1 Zn1 127.0(2) . .
C7 O2 Zn2 142.7(3) . .
C8 O3 Zn2 156.5(3) . 4_545
C8 O3 Zn1 81.7(2) . 6
Zn2 O3 Zn1 98.81(10) 4_545 6
C8 O4 Zn1 99.9(2) . 6
C14 O5 Zn2 142.1(2) . .
C14 O6 Zn1 119.8(2) . .
C16 O7 Zn1 125.1(3) . .
O1 Zn1 O6 121.04(12) . .
O1 Zn1 O7 99.82(12) . .
O6 Zn1 O7 94.74(11) . .
O1 Zn1 O4 108.50(13) . 6_556
O6 Zn1 O4 126.93(13) . 6_556
O7 Zn1 O4 94.48(12) . 6_556
O1 Zn1 O3 100.57(10) . 6_556
O6 Zn1 O3 93.84(10) . 6_556
O7 Zn1 O3 149.56(11) . 6_556
O4 Zn1 O3 57.56(10) 6_556 6_556
O1 Zn1 C8 105.00(11) . 6_556
O6 Zn1 C8 113.58(12) . 6_556
O7 Zn1 C8 122.98(12) . 6_556
O4 Zn1 C8 28.96(11) 6_556 6_556
O3 Zn1 C8 28.69(10) 6_556 6_556
O2 Zn2 O2 180.0 7_556 .
O2 Zn2 O5 92.74(11) 7_556 7_556
O2 Zn2 O5 87.26(12) . 7_556
O2 Zn2 O5 87.26(12) 7_556 .
O2 Zn2 O5 92.74(11) . .
O5 Zn2 O5 180.00(17) 7_556 .
O2 Zn2 O3 89.42(12) 7_556 4
O2 Zn2 O3 90.58(12) . 4
O5 Zn2 O3 89.54(10) 7_556 4
O5 Zn2 O3 90.46(10) . 4
O2 Zn2 O3 90.58(12) 7_556 6_556
O2 Zn2 O3 89.42(12) . 6_556
O5 Zn2 O3 90.46(10) 7_556 6_556
O5 Zn2 O3 89.54(10) . 6_556
O3 Zn2 O3 180.00(5) 4 6_556

loop_
_geom_bond_atom_site_label_1
_geom_bond_atom_site_label_2
_geom_bond_distance
_geom_bond_site_symmetry_2
C1 C6 1.390(5) .
C1 C2 1.403(5) .
C1 C7 1.493(5) .
C2 C3 1.368(5) .
C2 C9 1.518(5) .
C3 C4 1.377(5) .
C3 H3 0.9300 .
C4 C5 1.400(5) .
C4 C8 1.517(5) .
C5 C6 1.377(5) .
C5 C10 1.512(5) .
C6 H6 0.9300 .
C7 O2 1.248(4) .
C7 O1 1.257(4) .
C8 O3 1.237(4) .
C8 O4 1.253(4) .
C8 Zn1 2.549(4) 6
C9 H9A 0.9600 .
C9 H9B 0.9600 .
C9 H9C 0.9600 .
C10 H10A 0.9600 .
C10 H10B 0.9600 .
C10 H10C 0.9600 .
C11 C13 1.380(5) .
C11 C12 1.402(4) .
C11 C14 1.509(4) .
C12 C13 1.386(5) 7_566
C12 C15 1.513(6) .
C13 C12 1.386(5) 7_566
C13 H13 0.9300 .
C14 O5 1.235(4) .
C14 O6 1.243(4) .
C15 H15A 0.9600 .
C15 H15B 0.9600 .
C15 H15C 0.9600 .
C16 O7 1.236(5) .
C16 N1 1.283(5) .
C16 H16 0.9300 .
C17 N1 1.447(6) .
C17 H17A 0.9600 .
C17 H17B 0.9600 .
C17 H17C 0.9600 .
C18 N1 1.447(7) .
C18 H18A 0.9600 .
C18 H18B 0.9600 .
C18 H18C 0.9600 .
O1 Zn1 1.931(3) .
O2 Zn2 2.033(3) .
O3 Zn2 2.180(3) 4_545
O3 Zn1 2.414(3) 6
O4 Zn1 2.015(3) 6
O5 Zn2 2.034(2) .
O6 Zn1 1.939(2) .
O7 Zn1 2.005(3) .
Zn1 O4 2.015(3) 6_556
Zn1 O3 2.414(3) 6_556
Zn1 C8 2.549(4) 6_556
Zn2 O2 2.033(3) 7_556
Zn2 O5 2.034(2) 7_556
Zn2 O3 2.180(3) 4
Zn2 O3 2.180(3) 6_556
